data_7134824
loop_
_publ_author_name
'Samanta, Arup'
'Phukan, Hirak Jyoti'
'Tripathi, Ujjwal Kumar'
'Srimani, Dipankar'

_publ_section_title
;
 Merging metal-ligand cooperation and redox promoted strategy for tailored
 synthesis of alkylated 9<i>H</i>-fluorenes.
;
_journal_issue 67
_journal_name_full 'Chemical communications (Cambridge, England)'
_journal_page_first 12582
_journal_page_last 12585
_journal_paper_doi 10.1039/d5cc02867a
_journal_volume 61
_journal_year 2025
_chemical_formula_sum 'C19 H18 Cl2'
_chemical_formula_weight 317.23
_space_group_crystal_system triclinic
_space_group_IT_number 2
_space_group_name_Hall '-P 1'
_space_group_name_H-M_alt 'P -1'
_atom_sites_solution_hydrogens geom
_audit_creation_method SHELXL-2018/3
_audit_update_record
;
2025-05-20 deposited with the CCDC.	2025-07-09 downloaded from the CCDC.
;
_cell_angle_alpha 93.075(2)
_cell_angle_beta 97.902(2)
_cell_angle_gamma 111.839(2)
_cell_formula_units_Z 2
_cell_length_a 8.2970(8)
_cell_length_b 9.0505(9)
_cell_length_c 11.4465(11)
_cell_measurement_reflns_used 9918
_cell_measurement_temperature 296(2)
_cell_measurement_theta_max 30.51
_cell_measurement_theta_min 2.44
_cell_volume 785.13(13)
_computing_structure_refinement 'SHELXL-2018/3 (Sheldrick, 2018)'
_computing_structure_solution 'SHELXT 2018/2 (Sheldrick, 2018)'
_diffrn_ambient_temperature 296(2)
_diffrn_measured_fraction_theta_full 0.969
_diffrn_measured_fraction_theta_max 0.969
_diffrn_measurement_device_type 'Bruker APEX-II CCD'
_diffrn_measurement_method '\f and \w scans'
_diffrn_radiation_type MoK\a
_diffrn_radiation_wavelength 0.71073
_diffrn_reflns_av_R_equivalents 0.0199
_diffrn_reflns_av_unetI/netI 0.0126
_diffrn_reflns_Laue_measured_fraction_full 0.969
_diffrn_reflns_Laue_measured_fraction_max 0.969
_diffrn_reflns_limit_h_max 9
_diffrn_reflns_limit_h_min -9
_diffrn_reflns_limit_k_max 10
_diffrn_reflns_limit_k_min -10
_diffrn_reflns_limit_l_max 13
_diffrn_reflns_limit_l_min -13
_diffrn_reflns_number 17436
_diffrn_reflns_point_group_measured_fraction_full 0.969
_diffrn_reflns_point_group_measured_fraction_max 0.969
_diffrn_reflns_theta_full 24.992
_diffrn_reflns_theta_max 24.992
_diffrn_reflns_theta_min 2.440
_exptl_absorpt_coefficient_mu 0.404
_exptl_absorpt_correction_type none
_exptl_crystal_colour COLORLESS
_exptl_crystal_density_diffrn 1.342
_exptl_crystal_description BLOCK
_exptl_crystal_F_000 332
_refine_diff_density_max 0.251
_refine_diff_density_min -0.283
_refine_diff_density_rms 0.030
_refine_ls_extinction_method none
_refine_ls_goodness_of_fit_ref 1.044
_refine_ls_hydrogen_treatment constr
_refine_ls_matrix_type full
_refine_ls_number_parameters 190
_refine_ls_number_reflns 2676
_refine_ls_number_restraints 0
_refine_ls_restrained_S_all 1.044
_refine_ls_R_factor_all 0.0417
_refine_ls_R_factor_gt 0.0382
_refine_ls_shift/su_max 0.001
_refine_ls_shift/su_mean 0.000
_refine_ls_structure_factor_coef Fsqd
_refine_ls_weighting_details 'w=1/[\s^2^(Fo^2^)+(0.0435P)^2^+0.2982P] where P=(Fo^2^+2Fc^2^)/3'
_refine_ls_weighting_scheme calc
_refine_ls_wR_factor_gt 0.0955
_refine_ls_wR_factor_ref 0.1001
_reflns_Friedel_coverage 0.000
_reflns_number_gt 2449
_reflns_number_total 2676
_reflns_threshold_expression 'I > 2\s(I)'
_cod_data_source_file d5cc02867a2.cif
_cod_data_source_block AS_0m_a
_cod_depositor_comments 'Adding full bibliography for 7134820--7134825.cif.'
_cod_database_code 7134824
_shelx_shelxl_version_number 2018/3
_shelx_space_group_comment
;
The symmetry employed for this shelxl refinement is uniquely defined
by the following loop, which should always be used as a source of
symmetry information in preference to the above space-group names.
They are only intended as comments.
;

loop_
_space_group_symop_operation_xyz
'x, y, z'
'-x, -y, -z'

loop_
_atom_site_label
_atom_site_type_symbol
_atom_site_fract_x
_atom_site_fract_y
_atom_site_fract_z
_atom_site_U_iso_or_equiv
_atom_site_adp_type
_atom_site_occupancy
_atom_site_site_symmetry_order
_atom_site_calc_flag
_atom_site_refinement_flags_posn
_atom_site_refinement_flags_adp
_atom_site_refinement_flags_occupancy
_atom_site_disorder_assembly
_atom_site_disorder_group
C1 C 0.2560(2) 0.0931(2) 0.51060(14) 0.0484(4) Uani 1 1 d . . . . .
H1 H 0.239232 -0.004135 0.540515 0.058 Uiso 1 1 calc R U . . .
Cl1 Cl 0.36988(8) -0.01956(8) 0.32910(5) 0.0801(2) Uani 1 1 d . . . . .
Cl2 Cl -0.02577(7) 0.66323(6) 0.87854(4) 0.06544(19) Uani 1 1 d . . . . .
C4 C 0.3081(2) 0.3852(2) 0.41854(15) 0.0544(4) Uani 1 1 d . . . . .
H4 H 0.324955 0.482120 0.388175 0.065 Uiso 1 1 calc R U . . .
C5 C 0.1905(2) 0.6069(2) 0.59862(16) 0.0521(4) Uani 1 1 d . . . . .
H5 H 0.233214 0.665292 0.537383 0.062 Uiso 1 1 calc R U . . .
C6 C 0.1257(2) 0.6712(2) 0.68435(17) 0.0529(4) Uani 1 1 d . . . . .
H6 H 0.126242 0.773904 0.682109 0.063 Uiso 1 1 calc R U . . .
C7 C 0.0601(2) 0.5815(2) 0.77349(15) 0.0463(4) Uani 1 1 d . . . . .
C8 C 0.0591(2) 0.42908(19) 0.78146(14) 0.0435(4) Uani 1 1 d . . . . .
H8 H 0.012906 0.370366 0.841685 0.052 Uiso 1 1 calc R U . . .
C9 C 0.1468(2) 0.20535(18) 0.68529(13) 0.0383(3) Uani 1 1 d . . . . .
H9 H 0.029265 0.119900 0.674497 0.046 Uiso 1 1 calc R U . . .
C10 C 0.21746(19) 0.20991(19) 0.56955(13) 0.0414(4) Uani 1 1 d . . . . .
C11 C 0.24409(19) 0.3559(2) 0.52453(13) 0.0430(4) Uani 1 1 d . . . . .
C12 C 0.19130(19) 0.45440(19) 0.60462(14) 0.0420(4) Uani 1 1 d . . . . .
C13 C 0.12864(19) 0.36623(18) 0.69743(13) 0.0388(3) Uani 1 1 d . . . . .
C14 C 0.26642(19) 0.17399(17) 0.78927(12) 0.0363(3) Uani 1 1 d . . . . .
H14 H 0.286136 0.078668 0.761720 0.044 Uiso 1 1 calc R U . . .
C15 C 0.1784(2) 0.1347(2) 0.89789(15) 0.0522(4) Uani 1 1 d . . . . .
H00F H 0.067543 0.043376 0.875780 0.063 Uiso 1 1 calc R U . . .
H15 H 0.152884 0.225082 0.926569 0.063 Uiso 1 1 calc R U . . .
C16 C 0.2948(3) 0.0966(2) 0.99702(16) 0.0579(5) Uani 1 1 d . . . . .
H00K H 0.237059 0.077489 1.066069 0.070 Uiso 1 1 calc R U . . .
H00L H 0.310331 -0.000305 0.971190 0.070 Uiso 1 1 calc R U . . .
C17 C 0.4719(3) 0.2315(2) 1.03050(15) 0.0589(5) Uani 1 1 d . . . . .
H17 H 0.545080 0.201078 1.090140 0.071 Uiso 1 1 calc R U . . .
H00J H 0.457426 0.325306 1.064572 0.071 Uiso 1 1 calc R U . . .
C18 C 0.5624(2) 0.2722(3) 0.92334(17) 0.0602(5) Uani 1 1 d . . . . .
H00N H 0.590418 0.182872 0.895574 0.072 Uiso 1 1 calc R U . . .
H00O H 0.672031 0.364582 0.946354 0.072 Uiso 1 1 calc R U . . .
C19 C 0.4467(2) 0.3084(2) 0.82274(15) 0.0503(4) Uani 1 1 d . . . . .
H00B H 0.432642 0.406700 0.846819 0.060 Uiso 1 1 calc R U . . .
H00E H 0.504740 0.324937 0.753762 0.060 Uiso 1 1 calc R U . . .
C2 C 0.3207(2) 0.1257(2) 0.40521(15) 0.0538(4) Uani 1 1 d . . . . .
C3 C 0.3463(2) 0.2692(3) 0.35888(15) 0.0587(5) Uani 1 1 d . . . . .
H00M H 0.389001 0.287390 0.287812 0.070 Uiso 1 1 calc R U . . .

loop_
_atom_site_aniso_label
_atom_site_aniso_U_11
_atom_site_aniso_U_22
_atom_site_aniso_U_33
_atom_site_aniso_U_23
_atom_site_aniso_U_13
_atom_site_aniso_U_12
C1 0.0491(9) 0.0580(10) 0.0375(8) -0.0025(7) 0.0044(7) 0.0218(8)
Cl1 0.0837(4) 0.1107(5) 0.0570(3) -0.0170(3) 0.0170(3) 0.0515(3)
Cl2 0.0834(4) 0.0668(3) 0.0615(3) 0.0003(2) 0.0161(2) 0.0459(3)
C4 0.0493(9) 0.0758(12) 0.0403(9) 0.0166(8) 0.0108(7) 0.0240(9)
C5 0.0511(10) 0.0533(10) 0.0536(10) 0.0187(8) 0.0098(8) 0.0200(8)
C6 0.0552(10) 0.0444(9) 0.0617(11) 0.0106(8) 0.0065(8) 0.0227(8)
C7 0.0443(8) 0.0503(9) 0.0470(9) 0.0005(7) 0.0025(7) 0.0236(7)
C8 0.0454(8) 0.0493(9) 0.0398(8) 0.0078(7) 0.0085(7) 0.0219(7)
C9 0.0392(8) 0.0406(8) 0.0342(7) 0.0027(6) 0.0084(6) 0.0137(6)
C10 0.0369(8) 0.0527(9) 0.0309(7) 0.0003(6) 0.0014(6) 0.0152(7)
C11 0.0355(8) 0.0577(9) 0.0337(8) 0.0075(7) 0.0029(6) 0.0162(7)
C12 0.0357(7) 0.0513(9) 0.0380(8) 0.0085(7) 0.0031(6) 0.0163(7)
C13 0.0361(7) 0.0447(8) 0.0358(7) 0.0061(6) 0.0032(6) 0.0163(6)
C14 0.0436(8) 0.0338(7) 0.0332(7) 0.0035(6) 0.0090(6) 0.0159(6)
C15 0.0519(10) 0.0638(11) 0.0468(9) 0.0195(8) 0.0181(8) 0.0236(8)
C16 0.0695(12) 0.0700(12) 0.0432(9) 0.0229(8) 0.0182(8) 0.0316(10)
C17 0.0742(12) 0.0652(11) 0.0371(9) 0.0012(8) -0.0011(8) 0.0309(10)
C18 0.0476(10) 0.0706(12) 0.0529(10) 0.0125(9) -0.0020(8) 0.0149(9)
C19 0.0455(9) 0.0505(9) 0.0463(9) 0.0133(7) 0.0038(7) 0.0090(7)
C2 0.0442(9) 0.0802(12) 0.0367(8) -0.0087(8) 0.0033(7) 0.0268(9)
C3 0.0491(10) 0.0943(14) 0.0335(8) 0.0082(9) 0.0105(7) 0.0270(10)

loop_
_atom_type_symbol
_atom_type_description
_atom_type_scat_dispersion_real
_atom_type_scat_dispersion_imag
_atom_type_scat_source
C C 0.0033 0.0016 'International Tables Vol C Tables 4.2.6.8 and 6.1.1.4'
H H 0.0000 0.0000 'International Tables Vol C Tables 4.2.6.8 and 6.1.1.4'
Cl Cl 0.1484 0.1585 'International Tables Vol C Tables 4.2.6.8 and 6.1.1.4'

loop_
_geom_angle_atom_site_label_1
_geom_angle_atom_site_label_2
_geom_angle_atom_site_label_3
_geom_angle
_geom_angle_site_symmetry_1
_geom_angle_site_symmetry_3
_geom_angle_publ_flag
C10 C1 C2 117.78(17) . . ?
C3 C4 C11 119.36(18) . . ?
C6 C5 C12 119.43(16) . . ?
C5 C6 C7 119.43(16) . . ?
C6 C7 C8 122.31(16) . . ?
C6 C7 Cl2 118.59(13) . . ?
C8 C7 Cl2 119.09(13) . . ?
C7 C8 C13 118.31(15) . . ?
C10 C9 C13 101.59(12) . . ?
C10 C9 C14 112.47(12) . . ?
C13 C9 C14 116.10(12) . . ?
C1 C10 C11 120.79(15) . . ?
C1 C10 C9 128.40(15) . . ?
C11 C10 C9 110.81(14) . . ?
C4 C11 C10 120.29(16) . . ?
C4 C11 C12 131.08(16) . . ?
C10 C11 C12 108.61(13) . . ?
C5 C12 C13 120.60(16) . . ?
C5 C12 C11 130.91(15) . . ?
C13 C12 C11 108.46(14) . . ?
C8 C13 C12 119.86(14) . . ?
C8 C13 C9 129.70(14) . . ?
C12 C13 C9 110.42(14) . . ?
C19 C14 C15 110.61(13) . . ?
C19 C14 C9 113.42(12) . . ?
C15 C14 C9 112.51(12) . . ?
C14 C15 C16 111.66(14) . . ?
C17 C16 C15 111.40(15) . . ?
C16 C17 C18 111.14(15) . . ?
C17 C18 C19 111.68(16) . . ?
C14 C19 C18 112.08(14) . . ?
C3 C2 C1 122.09(17) . . ?
C3 C2 Cl1 119.21(14) . . ?
C1 C2 Cl1 118.70(16) . . ?
C4 C3 C2 119.68(16) . . ?

loop_
_geom_bond_atom_site_label_1
_geom_bond_atom_site_label_2
_geom_bond_distance
_geom_bond_site_symmetry_2
_geom_bond_publ_flag
C1 C10 1.382(2) . ?
C1 C2 1.389(2) . ?
Cl1 C2 1.7398(19) . ?
Cl2 C7 1.7414(17) . ?
C4 C3 1.377(3) . ?
C4 C11 1.390(2) . ?
C5 C6 1.381(3) . ?
C5 C12 1.388(2) . ?
C6 C7 1.382(3) . ?
C7 C8 1.385(2) . ?
C8 C13 1.386(2) . ?
C9 C10 1.517(2) . ?
C9 C13 1.520(2) . ?
C9 C14 1.550(2) . ?
C10 C11 1.395(2) . ?
C11 C12 1.463(2) . ?
C12 C13 1.403(2) . ?
C14 C19 1.518(2) . ?
C14 C15 1.520(2) . ?
C15 C16 1.525(2) . ?
C16 C17 1.502(3) . ?
C17 C18 1.517(3) . ?
C18 C19 1.525(2) . ?
C2 C3 1.384(3) . ?
